data_4317405
loop_
_publ_author_name
'Alessandro Fumagalli'
'Maria Carlotta Malatesta'
'Anna Tentori'
'Diego Monti'
'Piero Macchi'
'Angelo Sironi'

_publ_section_title
;
 Synthesis and Structural Characterization of the
 {[Rh5(CO)14]-(H2N(CH2)4NH2)-[Rh5(CO)14])}2- and
 [Rh5(CO)13(H2N(CH2)2NH2)]- Anions (as [PPh4]+ Salts): An Unprecedented
 Example of Carbonyl Substitution by Alkylamines in a Homoleptic Metal
 Carbonyl Cluster Anion
;
_journal_name_full 'Inorganic Chemistry'
_journal_page_first 76
_journal_page_last 85
_journal_paper_doi 10.1021/ic0107936
_journal_volume 41
_journal_year 2002
_chemical_formula_moiety '[Rh5(CO)13(H2N(CH2)2NH2)]- [P(C6H5)4]+ THF'
_chemical_formula_sum 'C43 H36 N2 O14 P Rh5'
_chemical_formula_weight 1350.26
_chemical_name_systematic ?
_space_group_IT_number 2
_symmetry_space_group_name_Hall '-P 1'
_symmetry_space_group_name_H-M 'P -1'
_atom_sites_solution_hydrogens geom
_atom_sites_solution_primary direct
_atom_sites_solution_secondary difmap
_audit_conform_dict_location ftp://ftp.iucr.org/pub/cif_core.dic
_audit_conform_dict_name cif_core.dic
_audit_conform_dict_version 2.2
_audit_creation_date 2001-07-16T08:29:11-00:00
_audit_creation_method 'WinGX routine CIF_UPDATE'
_cell_angle_alpha 99.940(10)
_cell_angle_beta 101.400(10)
_cell_angle_gamma 106.300(10)
_cell_formula_units_Z 2
_cell_length_a 11.999(2)
_cell_length_b 12.760(2)
_cell_length_c 16.919(2)
_cell_measurement_temperature 233(2)
_cell_measurement_theta_max 25.
_cell_measurement_theta_min 3.
_cell_volume 2364.5(6)
_computing_structure_refinement 'SHELXL-97 (Sheldrick, 1997)'
_diffrn_ambient_temperature 233(2)
_diffrn_detector CCD
_diffrn_measured_fraction_theta_full 0.893
_diffrn_measured_fraction_theta_max 0.893
_diffrn_measurement_device Diffractometer
_diffrn_measurement_device_type SMART-CCD
_diffrn_radiation_monochromator graphite
_diffrn_radiation_type MoK\a
_diffrn_radiation_wavelength 0.71073
_diffrn_reflns_av_R_equivalents 0.0265
_diffrn_reflns_av_unetI/netI 0.0487
_diffrn_reflns_limit_h_max 16
_diffrn_reflns_limit_h_min -16
_diffrn_reflns_limit_k_max 16
_diffrn_reflns_limit_k_min -16
_diffrn_reflns_limit_l_max 22
_diffrn_reflns_limit_l_min -22
_diffrn_reflns_number 27376
_diffrn_reflns_theta_full 29.24
_diffrn_reflns_theta_max 29.24
_diffrn_reflns_theta_min 1.27
_exptl_absorpt_coefficient_mu 1.808
_exptl_absorpt_correction_T_max 0.8399
_exptl_absorpt_correction_T_min 0.6607
_exptl_absorpt_correction_type empirical
_exptl_absorpt_process_details dd
_exptl_crystal_colour black
_exptl_crystal_density_diffrn 1.896
_exptl_crystal_density_method 'not measured'
_exptl_crystal_description prism
_exptl_crystal_F_000 1320
_exptl_crystal_size_max 0.25
_exptl_crystal_size_mid 0.15
_exptl_crystal_size_min 0.1
_refine_diff_density_max 0.789
_refine_diff_density_min -0.644
_refine_diff_density_rms 0.072
_refine_ls_extinction_method none
_refine_ls_goodness_of_fit_ref 0.842
_refine_ls_hydrogen_treatment mixed
_refine_ls_matrix_type full
_refine_ls_number_parameters 602
_refine_ls_number_reflns 11515
_refine_ls_number_restraints 0
_refine_ls_restrained_S_all 0.842
_refine_ls_R_factor_all 0.0388
_refine_ls_R_factor_gt 0.0229
_refine_ls_shift/su_max 0.001
_refine_ls_shift/su_mean 0
_refine_ls_structure_factor_coef Fsqd
_refine_ls_weighting_details 'calc w=1/[\s^2^(Fo^2^)+(0.0175P)^2^+0.0000P] where P=(Fo^2^+2Fc^2^)/3'
_refine_ls_weighting_scheme calc
_refine_ls_wR_factor_gt 0.0434
_refine_ls_wR_factor_ref 0.045
_reflns_number_gt 8299
_reflns_number_total 11515
_reflns_threshold_expression >2sigma(I)
_cod_data_source_file ic0107936_2.cif
_cod_data_source_block compound_2
_cod_database_code 4317405

loop_
_symmetry_equiv_pos_as_xyz
'x, y, z'
'-x, -y, -z'

loop_
_atom_site_label
_atom_site_type_symbol
_atom_site_fract_x
_atom_site_fract_y
_atom_site_fract_z
_atom_site_U_iso_or_equiv
_atom_site_adp_type
_atom_site_occupancy
_atom_site_symmetry_multiplicity
_atom_site_calc_flag
_atom_site_refinement_flags
_atom_site_disorder_assembly
_atom_site_disorder_group
Rh1 Rh 0.635556(17) 0.339700(15) 0.048970(12) 0.02514(5) Uani 1 1 d . . .
Rh2 Rh 0.567847(18) 0.427862(15) 0.201621(12) 0.02905(5) Uani 1 1 d . . .
Rh3 Rh 0.682429(18) 0.273412(16) 0.206847(12) 0.03086(5) Uani 1 1 d . . .
Rh4 Rh 0.449486(18) 0.214113(15) 0.116361(12) 0.02877(5) Uani 1 1 d . . .
Rh5 Rh 0.49597(2) 0.251764(18) 0.299685(14) 0.04396(6) Uani 1 1 d . . .
C1 C 0.8041(2) 0.4235(2) 0.09821(16) 0.0332(6) Uani 1 1 d . . .
O1 O 0.90046(17) 0.48123(16) 0.12412(13) 0.0547(6) Uani 1 1 d . . .
C2 C 0.5642(2) 0.5660(2) 0.25745(17) 0.0410(7) Uani 1 1 d . . .
O2 O 0.5618(2) 0.65010(18) 0.29097(15) 0.0782(8) Uani 1 1 d . . .
C3 C 0.8310(3) 0.2476(2) 0.21355(18) 0.0483(8) Uani 1 1 d . . .
O3 O 0.9221(2) 0.2337(2) 0.22061(16) 0.0834(8) Uani 1 1 d . . .
C4 C 0.3072(3) 0.0917(2) 0.08514(19) 0.0472(8) Uani 1 1 d . . .
O4 O 0.2220(2) 0.01662(18) 0.07110(19) 0.0939(9) Uani 1 1 d . . .
C51 C 0.3342(3) 0.2569(3) 0.2673(2) 0.0627(9) Uani 1 1 d . . .
O51 O 0.2361(2) 0.2530(3) 0.25617(17) 0.0951(9) Uani 1 1 d . . .
C52 C 0.5552(3) 0.3824(3) 0.3917(2) 0.0639(10) Uani 1 1 d . . .
O52 O 0.5855(3) 0.4604(2) 0.44525(16) 0.1061(10) Uani 1 1 d . . .
C53 C 0.4455(3) 0.0952(3) 0.29749(18) 0.0572(9) Uani 1 1 d . . .
O53 O 0.4146(3) 0.00018(19) 0.29415(15) 0.0877(9) Uani 1 1 d . . .
C12B C 0.6068(2) 0.4786(2) 0.10166(16) 0.0313(6) Uani 1 1 d . . .
O12B O 0.61462(16) 0.56357(14) 0.08090(11) 0.0399(5) Uani 1 1 d . . .
C14B C 0.4557(2) 0.23801(18) 0.00511(15) 0.0286(6) Uani 1 1 d . . .
O14B O 0.38980(16) 0.20707(14) -0.06241(11) 0.0387(4) Uani 1 1 d . . .
C23B C 0.7446(2) 0.4422(2) 0.26759(16) 0.0338(6) Uani 1 1 d . . .
O23B O 0.82841(17) 0.50990(15) 0.31490(12) 0.0492(5) Uani 1 1 d . . .
C24B C 0.3892(2) 0.3538(2) 0.13469(16) 0.0327(6) Uani 1 1 d . . .
O24B O 0.30328(16) 0.37975(15) 0.11553(13) 0.0504(5) Uani 1 1 d . . .
C34B C 0.5675(2) 0.1185(2) 0.13193(16) 0.0362(6) Uani 1 1 d . . .
O34B O 0.56662(18) 0.02775(15) 0.10732(13) 0.0586(6) Uani 1 1 d . . .
C35B C 0.6667(3) 0.2380(2) 0.31487(18) 0.0464(7) Uani 1 1 d . . .
O35B O 0.7301(2) 0.21852(19) 0.36891(13) 0.0698(7) Uani 1 1 d . . .
N1 N 0.6144(3) 0.3752(2) -0.07342(16) 0.0395(6) Uani 1 1 d . . .
H1 H 0.542(2) 0.358(2) -0.0931(16) 0.031(8) Uiso 1 1 d . . .
H2 H 0.649(3) 0.445(3) -0.0693(19) 0.065(11) Uiso 1 1 d . . .
C1N C 0.6691(4) 0.3099(3) -0.1232(2) 0.0704(11) Uani 1 1 d . . .
H3 H 0.6364 0.3047 -0.1822 0.084 Uiso 1 1 calc R . .
H4 H 0.756 0.3489 -0.1091 0.084 Uiso 1 1 calc R . .
C2N C 0.6476(3) 0.1969(2) -0.11011(18) 0.0611(9) Uani 1 1 d . . .
H5 H 0.6992 0.1622 -0.1357 0.073 Uiso 1 1 calc R . .
H6 H 0.5639 0.1516 -0.1382 0.073 Uiso 1 1 calc R . .
N2 N 0.6709(3) 0.1945(2) -0.02228(15) 0.0368(6) Uani 1 1 d . . .
H7 H 0.629(2) 0.138(2) -0.0206(17) 0.040(10) Uiso 1 1 d . . .
H8 H 0.743(3) 0.197(2) -0.0049(18) 0.054(10) Uiso 1 1 d . . .
P P 0.91393(6) 0.19221(5) 0.58302(4) 0.03121(15) Uani 1 1 d . . .
C111 C 0.7940(2) 0.0722(2) 0.51598(16) 0.0324(6) Uani 1 1 d . . .
C112 C 0.6984(2) 0.0205(2) 0.54705(18) 0.0446(7) Uani 1 1 d . . .
H112 H 0.6982 0.0485 0.6021 0.054 Uiso 1 1 calc R . .
C113 C 0.6047(3) -0.0716(2) 0.4968(2) 0.0507(8) Uani 1 1 d . . .
H113 H 0.5411 -0.1071 0.5179 0.061 Uiso 1 1 calc R . .
C114 C 0.6044(3) -0.1112(2) 0.4160(2) 0.0540(9) Uani 1 1 d . . .
H114 H 0.54 -0.1736 0.3819 0.065 Uiso 1 1 calc R . .
C115 C 0.6967(3) -0.0611(2) 0.38465(19) 0.0529(8) Uani 1 1 d . . .
H115 H 0.6952 -0.0891 0.3291 0.063 Uiso 1 1 calc R . .
C116 C 0.7930(2) 0.0311(2) 0.43442(17) 0.0390(7) Uani 1 1 d . . .
H116 H 0.8567 0.0651 0.4129 0.047 Uiso 1 1 calc R . .
C121 C 1.0012(2) 0.1477(2) 0.66220(15) 0.0322(6) Uani 1 1 d . . .
C122 C 1.1107(2) 0.2225(2) 0.71291(16) 0.0370(6) Uani 1 1 d . . .
H122 H 1.139 0.2959 0.7058 0.044 Uiso 1 1 calc R . .
C123 C 1.1779(3) 0.1887(2) 0.77387(17) 0.0436(7) Uani 1 1 d . . .
H123 H 1.2514 0.2394 0.8084 0.052 Uiso 1 1 calc R . .
C124 C 1.1372(3) 0.0810(2) 0.78396(17) 0.0470(7) Uani 1 1 d . . .
H124 H 1.1831 0.0583 0.8253 0.056 Uiso 1 1 calc R . .
C125 C 1.0296(3) 0.0063(2) 0.73371(19) 0.0541(8) Uani 1 1 d . . .
H125 H 1.0029 -0.0673 0.7407 0.065 Uiso 1 1 calc R . .
C126 C 0.9602(3) 0.0388(2) 0.67273(17) 0.0436(7) Uani 1 1 d . . .
H126 H 0.8863 -0.0121 0.6389 0.052 Uiso 1 1 calc R . .
C131 C 0.8450(2) 0.2882(2) 0.62771(15) 0.0321(6) Uani 1 1 d . . .
C132 C 0.8969(2) 0.3577(2) 0.70671(17) 0.0435(7) Uani 1 1 d . . .
H132 H 0.9688 0.3544 0.7388 0.052 Uiso 1 1 calc R . .
C133 C 0.8430(3) 0.4320(2) 0.73856(19) 0.0509(8) Uani 1 1 d . . .
H133 H 0.879 0.4796 0.7921 0.061 Uiso 1 1 calc R . .
C134 C 0.7382(3) 0.4367(2) 0.69296(19) 0.0463(7) Uani 1 1 d . . .
H134 H 0.7014 0.4865 0.7155 0.056 Uiso 1 1 calc R . .
C135 C 0.6862(3) 0.3689(2) 0.61434(19) 0.0471(7) Uani 1 1 d . . .
H135 H 0.6141 0.3728 0.5829 0.056 Uiso 1 1 calc R . .
C136 C 0.7392(2) 0.2951(2) 0.58105(17) 0.0408(7) Uani 1 1 d . . .
H136 H 0.7038 0.2494 0.5268 0.049 Uiso 1 1 calc R . .
C141 C 1.0109(2) 0.2574(2) 0.52492(15) 0.0322(6) Uani 1 1 d . . .
C142 C 1.1091(3) 0.2238(2) 0.51546(19) 0.0469(7) Uani 1 1 d . . .
H142 H 1.1273 0.1695 0.542 0.056 Uiso 1 1 calc R . .
C143 C 1.1796(3) 0.2702(3) 0.4672(2) 0.0602(9) Uani 1 1 d . . .
H143 H 1.247 0.2488 0.4615 0.072 Uiso 1 1 calc R . .
C144 C 1.1510(3) 0.3480(3) 0.4274(2) 0.0609(9) Uani 1 1 d . . .
H144 H 1.1986 0.3788 0.3938 0.073 Uiso 1 1 calc R . .
C145 C 1.0550(3) 0.3812(2) 0.43587(19) 0.0543(8) Uani 1 1 d . . .
H145 H 1.0366 0.4344 0.4082 0.065 Uiso 1 1 calc R . .
C146 C 0.9844(3) 0.3370(2) 0.48484(17) 0.0416(7) Uani 1 1 d . . .
H146 H 0.9185 0.3607 0.4911 0.05 Uiso 1 1 calc R . .
O1S O 0.9443(2) 0.2651(2) 0.03060(17) 0.0795(7) Uani 1 1 d . . .
C1S C 1.0633(3) 0.1733(3) -0.0278(2) 0.0681(10) Uani 1 1 d . . .
H1SA H 1.0143 0.1022 -0.068 0.082 Uiso 1 1 calc R . .
H1SB H 1.1463 0.1735 -0.0111 0.082 Uiso 1 1 calc R . .
C2S C 1.0138(3) 0.1907(3) 0.0453(2) 0.0729(10) Uani 1 1 d . . .
H2SA H 0.9625 0.1189 0.0506 0.087 Uiso 1 1 calc R . .
H2SB H 1.079 0.2251 0.0964 0.087 Uiso 1 1 calc R . .
C3S C 1.0139(4) 0.3423(4) -0.0046(3) 0.0927(13) Uani 1 1 d . . .
H3SA H 1.0817 0.3984 0.0382 0.111 Uiso 1 1 calc R . .
H3SB H 0.9653 0.3812 -0.0336 0.111 Uiso 1 1 calc R . .
C4S C 1.0571(4) 0.2737(4) -0.0638(3) 0.1047(15) Uani 1 1 d . . .
H4SA H 1.1366 0.3169 -0.0677 0.126 Uiso 1 1 calc R . .
H4SB H 1.0011 0.249 -0.1192 0.126 Uiso 1 1 calc R . .

loop_
_atom_site_aniso_label
_atom_site_aniso_U_11
_atom_site_aniso_U_22
_atom_site_aniso_U_33
_atom_site_aniso_U_23
_atom_site_aniso_U_13
_atom_site_aniso_U_12
Rh1 0.02668(11) 0.02006(9) 0.02672(11) 0.00418(8) 0.00201(8) 0.00890(8)
Rh2 0.03146(11) 0.02050(10) 0.03041(11) 0.00089(8) 0.00350(9) 0.00746(8)
Rh3 0.03368(12) 0.02401(10) 0.03048(11) 0.00630(8) -0.00190(9) 0.00986(9)
Rh4 0.02875(11) 0.02032(10) 0.03106(11) 0.00365(8) 0.00179(9) 0.00417(8)
Rh5 0.05619(15) 0.03965(13) 0.03298(13) 0.00961(10) 0.01295(11) 0.00949(11)
C1 0.0318(15) 0.0285(14) 0.0362(15) 0.0014(12) 0.0062(12) 0.0106(12)
O1 0.0336(12) 0.0527(13) 0.0615(14) 0.0032(11) 0.0029(10) 0.0021(10)
C2 0.0347(16) 0.0348(15) 0.0475(18) 0.0013(13) 0.0112(14) 0.0073(13)
O2 0.0811(17) 0.0424(13) 0.102(2) -0.0192(13) 0.0332(15) 0.0227(12)
C3 0.058(2) 0.0465(18) 0.0433(18) 0.0118(14) 0.0018(16) 0.0287(16)
O3 0.0687(17) 0.115(2) 0.0923(19) 0.0380(16) 0.0173(15) 0.0645(17)
C4 0.0374(17) 0.0275(15) 0.068(2) 0.0070(14) 0.0026(15) 0.0078(13)
O4 0.0464(15) 0.0408(13) 0.167(3) 0.0194(15) 0.0047(16) -0.0086(12)
C51 0.066(2) 0.072(2) 0.054(2) 0.0173(18) 0.027(2) 0.020(2)
O51 0.0695(19) 0.144(3) 0.089(2) 0.0322(18) 0.0404(17) 0.0442(19)
C52 0.089(3) 0.061(2) 0.0375(19) 0.0076(17) 0.0131(18) 0.023(2)
O52 0.155(3) 0.085(2) 0.0529(17) -0.0148(15) 0.0137(17) 0.0285(19)
C53 0.070(2) 0.056(2) 0.0404(18) 0.0146(16) 0.0235(17) 0.0043(18)
O53 0.130(2) 0.0464(14) 0.0819(19) 0.0209(13) 0.0479(17) 0.0039(15)
C12B 0.0272(14) 0.0238(13) 0.0399(15) 0.0032(11) 0.0029(12) 0.0106(11)
O12B 0.0525(12) 0.0250(9) 0.0479(12) 0.0127(9) 0.0134(10) 0.0189(9)
C14B 0.0285(14) 0.0200(12) 0.0366(15) 0.0048(11) 0.0017(12) 0.0127(11)
O14B 0.0396(11) 0.0323(10) 0.0332(11) 0.0038(8) -0.0072(9) 0.0087(8)
C23B 0.0380(16) 0.0287(13) 0.0319(15) 0.0081(12) 0.0045(13) 0.0092(12)
O23B 0.0460(12) 0.0326(10) 0.0476(12) -0.0024(9) -0.0115(10) 0.0033(9)
C24B 0.0333(15) 0.0248(13) 0.0369(15) 0.0054(11) 0.0088(12) 0.0063(12)
O24B 0.0330(11) 0.0410(11) 0.0746(15) 0.0095(10) 0.0063(10) 0.0161(9)
C34B 0.0421(16) 0.0284(14) 0.0359(15) 0.0112(12) 0.0037(13) 0.0107(12)
O34B 0.0641(14) 0.0247(10) 0.0753(15) -0.0010(10) -0.0029(12) 0.0190(10)
C35B 0.056(2) 0.0367(16) 0.0397(17) 0.0132(13) 0.0009(15) 0.0100(14)
O35B 0.0758(17) 0.0822(17) 0.0510(14) 0.0373(13) -0.0003(12) 0.0239(14)
N1 0.0413(16) 0.0371(15) 0.0444(15) 0.0153(12) 0.0105(13) 0.0166(13)
C1N 0.108(3) 0.084(3) 0.049(2) 0.0291(19) 0.039(2) 0.059(2)
C2N 0.104(3) 0.0476(19) 0.0391(19) 0.0074(15) 0.0255(19) 0.0327(19)
N2 0.0435(16) 0.0276(13) 0.0403(15) 0.0040(11) 0.0110(13) 0.0155(13)
P 0.0306(4) 0.0285(3) 0.0316(4) 0.0069(3) 0.0049(3) 0.0076(3)
C111 0.0307(14) 0.0278(13) 0.0348(15) 0.0058(12) 0.0011(12) 0.0098(11)
C112 0.0427(17) 0.0416(16) 0.0410(17) 0.0028(14) 0.0089(14) 0.0064(14)
C113 0.0347(17) 0.0405(17) 0.068(2) 0.0047(16) 0.0123(16) 0.0044(14)
C114 0.0385(18) 0.0370(17) 0.068(2) -0.0121(16) -0.0010(17) 0.0092(14)
C115 0.054(2) 0.0493(18) 0.0454(18) -0.0130(15) 0.0055(16) 0.0218(16)
C116 0.0366(16) 0.0370(15) 0.0437(17) 0.0054(13) 0.0078(13) 0.0168(13)
C121 0.0336(15) 0.0327(14) 0.0308(14) 0.0086(12) 0.0075(12) 0.0116(12)
C122 0.0374(16) 0.0325(14) 0.0381(16) 0.0066(12) 0.0065(13) 0.0102(12)
C123 0.0367(16) 0.0493(18) 0.0393(17) 0.0054(14) 0.0020(13) 0.0145(14)
C124 0.0519(19) 0.0566(19) 0.0380(17) 0.0170(15) 0.0060(15) 0.0265(16)
C125 0.062(2) 0.0448(18) 0.058(2) 0.0269(16) 0.0090(18) 0.0178(16)
C126 0.0410(17) 0.0363(15) 0.0464(18) 0.0109(13) 0.0029(14) 0.0068(13)
C131 0.0298(14) 0.0329(14) 0.0333(15) 0.0079(12) 0.0088(12) 0.0092(12)
C132 0.0343(16) 0.0437(16) 0.0446(17) -0.0001(14) 0.0030(13) 0.0121(13)
C133 0.0477(19) 0.0517(18) 0.0468(19) -0.0044(15) 0.0122(15) 0.0158(15)
C134 0.0469(18) 0.0409(16) 0.060(2) 0.0142(15) 0.0255(16) 0.0186(14)
C135 0.0399(17) 0.0529(18) 0.058(2) 0.0205(16) 0.0153(15) 0.0242(15)
C136 0.0394(16) 0.0437(16) 0.0370(16) 0.0075(13) 0.0062(13) 0.0137(14)
C141 0.0328(15) 0.0279(13) 0.0303(14) 0.0034(11) 0.0046(12) 0.0063(11)
C142 0.0499(19) 0.0423(17) 0.058(2) 0.0184(15) 0.0217(16) 0.0205(15)
C143 0.062(2) 0.058(2) 0.078(2) 0.0238(19) 0.042(2) 0.0245(18)
C144 0.080(3) 0.051(2) 0.061(2) 0.0192(17) 0.042(2) 0.0152(19)
C145 0.078(2) 0.0442(18) 0.050(2) 0.0237(15) 0.0233(18) 0.0224(17)
C146 0.0494(18) 0.0389(15) 0.0389(16) 0.0113(13) 0.0120(14) 0.0168(14)
O1S 0.0694(17) 0.0743(17) 0.121(2) 0.0362(16) 0.0493(16) 0.0387(15)
C1S 0.060(2) 0.059(2) 0.087(3) 0.009(2) 0.023(2) 0.0259(19)
C2S 0.070(2) 0.067(2) 0.071(3) 0.014(2) 0.009(2) 0.012(2)
C3S 0.086(3) 0.098(3) 0.119(4) 0.036(3) 0.046(3) 0.050(3)
C4S 0.146(4) 0.109(4) 0.096(3) 0.032(3) 0.054(3) 0.078(3)

loop_
_atom_type_symbol
_atom_type_description
_atom_type_scat_dispersion_real
_atom_type_scat_dispersion_imag
_atom_type_scat_source
C C 0.0033 0.0016 'International Tables Vol C Tables 4.2.6.8 and 6.1.1.4'
N N 0.0061 0.0033 'International Tables Vol C Tables 4.2.6.8 and 6.1.1.4'
O O 0.0106 0.006 'International Tables Vol C Tables 4.2.6.8 and 6.1.1.4'
P P 0.1023 0.0942 'International Tables Vol C Tables 4.2.6.8 and 6.1.1.4'
Rh Rh -1.1178 0.9187 'International Tables Vol C Tables 4.2.6.8 and 6.1.1.4'
H H 0 0 'International Tables Vol C Tables 4.2.6.8 and 6.1.1.4'

loop_
_geom_angle_atom_site_label_1
_geom_angle_atom_site_label_2
_geom_angle_atom_site_label_3
_geom_angle
_geom_angle_site_symmetry_1
_geom_angle_site_symmetry_3
_geom_angle_publ_flag
C1 Rh1 C12B 85.27(10) . . ?
C1 Rh1 C14B 173.60(10) . . ?
C12B Rh1 C14B 97.08(9) . . ?
C1 Rh1 N1 100.25(11) . . ?
C12B Rh1 N1 94.20(10) . . ?
C14B Rh1 N1 85.54(10) . . ?
C1 Rh1 N2 94.03(11) . . ?
C12B Rh1 N2 173.11(10) . . ?
C14B Rh1 N2 84.34(10) . . ?
N1 Rh1 N2 79.16(9) . . ?
C1 Rh1 Rh4 131.98(8) . . ?
C12B Rh1 Rh4 87.33(8) . . ?
C14B Rh1 Rh4 42.56(7) . . ?
N1 Rh1 Rh4 127.61(8) . . ?
N2 Rh1 Rh4 98.16(8) . . ?
C1 Rh1 Rh3 77.41(8) . . ?
C12B Rh1 Rh3 92.73(8) . . ?
C14B Rh1 Rh3 96.51(7) . . ?
N1 Rh1 Rh3 172.48(7) . . ?
N2 Rh1 Rh3 93.81(7) . . ?
Rh4 Rh1 Rh3 55.641(12) . . ?
C1 Rh1 Rh2 92.19(8) . . ?
C12B Rh1 Rh2 41.76(8) . . ?
C14B Rh1 Rh2 85.71(7) . . ?
N1 Rh1 Rh2 133.17(7) . . ?
N2 Rh1 Rh2 145.12(7) . . ?
Rh4 Rh1 Rh2 54.046(12) . . ?
Rh3 Rh1 Rh2 54.310(10) . . ?
C2 Rh2 C12B 96.03(11) . . ?
C2 Rh2 C24B 100.45(11) . . ?
C12B Rh2 C24B 89.26(10) . . ?
C2 Rh2 C23B 97.48(11) . . ?
C12B Rh2 C23B 98.78(10) . . ?
C24B Rh2 C23B 159.45(9) . . ?
C2 Rh2 Rh4 149.21(8) . . ?
C12B Rh2 Rh4 93.75(7) . . ?
C24B Rh2 Rh4 50.50(7) . . ?
C23B Rh2 Rh4 109.77(7) . . ?
C2 Rh2 Rh3 144.60(9) . . ?
C12B Rh2 Rh3 99.65(7) . . ?
C24B Rh2 Rh3 111.23(7) . . ?
C23B Rh2 Rh3 48.91(7) . . ?
Rh4 Rh2 Rh3 60.886(14) . . ?
C2 Rh2 Rh1 136.97(9) . . ?
C12B Rh2 Rh1 41.49(7) . . ?
C24B Rh2 Rh1 87.87(7) . . ?
C23B Rh2 Rh1 85.82(7) . . ?
Rh4 Rh2 Rh1 61.513(12) . . ?
Rh3 Rh2 Rh1 61.841(11) . . ?
C2 Rh2 Rh5 109.68(9) . . ?
C12B Rh2 Rh5 153.96(7) . . ?
C24B Rh2 Rh5 82.25(7) . . ?
C23B Rh2 Rh5 82.34(7) . . ?
Rh4 Rh2 Rh5 61.973(13) . . ?
Rh3 Rh2 Rh5 61.465(12) . . ?
Rh1 Rh2 Rh5 113.275(13) . . ?
C3 Rh3 C35B 94.57(13) . . ?
C3 Rh3 C23B 99.34(11) . . ?
C35B Rh3 C23B 88.03(10) . . ?
C3 Rh3 C34B 99.44(11) . . ?
C35B Rh3 C34B 96.48(11) . . ?
C23B Rh3 C34B 160.26(10) . . ?
C3 Rh3 Rh2 145.48(9) . . ?
C35B Rh3 Rh2 100.69(9) . . ?
C23B Rh3 Rh2 51.01(7) . . ?
C34B Rh3 Rh2 109.25(7) . . ?
C3 Rh3 Rh4 145.73(9) . . ?
C35B Rh3 Rh4 103.32(9) . . ?
C23B Rh3 Rh4 110.13(7) . . ?
C34B Rh3 Rh4 50.13(7) . . ?
Rh2 Rh3 Rh4 59.151(13) . . ?
C3 Rh3 Rh1 103.30(9) . . ?
C35B Rh3 Rh1 162.12(9) . . ?
C23B Rh3 Rh1 88.39(7) . . ?
C34B Rh3 Rh1 81.44(7) . . ?
Rh2 Rh3 Rh1 63.849(11) . . ?
Rh4 Rh3 Rh1 61.740(12) . . ?
C3 Rh3 Rh5 138.76(9) . . ?
C35B Rh3 Rh5 44.45(9) . . ?
C23B Rh3 Rh5 85.81(7) . . ?
C34B Rh3 Rh5 84.08(8) . . ?
Rh2 Rh3 Rh5 65.052(12) . . ?
Rh4 Rh3 Rh5 62.799(13) . . ?
Rh1 Rh3 Rh5 117.788(13) . . ?
C4 Rh4 C14B 98.40(12) . . ?
C4 Rh4 C24B 103.23(11) . . ?
C14B Rh4 C24B 86.98(9) . . ?
C4 Rh4 C34B 96.08(11) . . ?
C14B Rh4 C34B 100.25(10) . . ?
C24B Rh4 C34B 158.20(10) . . ?
C4 Rh4 Rh2 147.82(9) . . ?
C14B Rh4 Rh2 96.94(7) . . ?
C24B Rh4 Rh2 49.61(7) . . ?
C34B Rh4 Rh2 108.78(7) . . ?
C4 Rh4 Rh3 139.58(9) . . ?
C14B Rh4 Rh3 106.35(7) . . ?
C24B Rh4 Rh3 109.42(7) . . ?
C34B Rh4 Rh3 48.84(7) . . ?
Rh2 Rh4 Rh3 59.963(13) . . ?
C4 Rh4 Rh1 141.80(10) . . ?
C14B Rh4 Rh1 45.73(7) . . ?
C24B Rh4 Rh1 89.44(7) . . ?
C34B Rh4 Rh1 81.39(7) . . ?
Rh2 Rh4 Rh1 64.441(12) . . ?
Rh3 Rh4 Rh1 62.618(13) . . ?
C4 Rh4 Rh5 99.14(10) . . ?
C14B Rh4 Rh5 161.68(7) . . ?
C24B Rh4 Rh5 83.90(7) . . ?
C34B Rh4 Rh5 83.12(7) . . ?
Rh2 Rh4 Rh5 65.132(13) . . ?
Rh3 Rh4 Rh5 62.343(13) . . ?
Rh1 Rh4 Rh5 118.155(14) . . ?
C53 Rh5 C52 130.69(13) . . ?
C53 Rh5 C51 94.33(15) . . ?
C52 Rh5 C51 96.40(15) . . ?
C53 Rh5 C35B 84.90(13) . . ?
C52 Rh5 C35B 90.76(13) . . ?
C51 Rh5 C35B 171.11(13) . . ?
C53 Rh5 Rh3 102.90(10) . . ?
C52 Rh5 Rh3 106.18(11) . . ?
C51 Rh5 Rh3 129.97(10) . . ?
C35B Rh5 Rh3 42.18(8) . . ?
C53 Rh5 Rh4 94.35(9) . . ?
C52 Rh5 Rh4 134.96(10) . . ?
C51 Rh5 Rh4 77.53(10) . . ?
C35B Rh5 Rh4 93.68(8) . . ?
Rh3 Rh5 Rh4 54.858(12) . . ?
C53 Rh5 Rh2 146.08(9) . . ?
C52 Rh5 Rh2 82.52(10) . . ?
C51 Rh5 Rh2 87.30(10) . . ?
C35B Rh5 Rh2 88.43(8) . . ?
Rh3 Rh5 Rh2 53.483(10) . . ?
Rh4 Rh5 Rh2 52.895(12) . . ?
O1 C1 Rh1 173.1(2) . . ?
O2 C2 Rh2 179.6(3) . . ?
O3 C3 Rh3 177.5(3) . . ?
O4 C4 Rh4 175.7(3) . . ?
O51 C51 Rh5 171.1(3) . . ?
O52 C52 Rh5 177.0(4) . . ?
O53 C53 Rh5 178.4(3) . . ?
O12B C12B Rh1 130.7(2) . . ?
O12B C12B Rh2 132.54(19) . . ?
Rh1 C12B Rh2 96.75(11) . . ?
O14B C14B Rh4 136.9(2) . . ?
O14B C14B Rh1 131.4(2) . . ?
Rh4 C14B Rh1 91.72(10) . . ?
O23B C23B Rh3 141.0(2) . . ?
O23B C23B Rh2 138.8(2) . . ?
Rh3 C23B Rh2 80.07(9) . . ?
O24B C24B Rh2 138.9(2) . . ?
O24B C24B Rh4 141.1(2) . . ?
Rh2 C24B Rh4 79.89(10) . . ?
O34B C34B Rh3 140.8(2) . . ?
O34B C34B Rh4 138.1(2) . . ?
Rh3 C34B Rh4 81.03(9) . . ?
O35B C35B Rh3 134.2(3) . . ?
O35B C35B Rh5 132.4(2) . . ?
Rh3 C35B Rh5 93.37(12) . . ?
C1N N1 Rh1 109.42(18) . . ?
C2N C1N N1 112.2(3) . . ?
C1N C2N N2 113.4(3) . . ?
C2N N2 Rh1 108.98(17) . . ?
C141 P C111 110.28(12) . . ?
C141 P C131 110.46(12) . . ?
C111 P C131 106.77(12) . . ?
C141 P C121 108.50(12) . . ?
C111 P C121 109.43(11) . . ?
C131 P C121 111.40(12) . . ?
C116 C111 C112 119.6(2) . . ?
C116 C111 P 121.7(2) . . ?
C112 C111 P 118.7(2) . . ?
C113 C112 C111 120.0(3) . . ?
C114 C113 C112 119.9(3) . . ?
C115 C114 C113 120.8(3) . . ?
C114 C115 C116 120.4(3) . . ?
C111 C116 C115 119.4(3) . . ?
C126 C121 C122 119.7(2) . . ?
C126 C121 P 120.5(2) . . ?
C122 C121 P 119.81(19) . . ?
C123 C122 C121 120.0(2) . . ?
C124 C123 C122 120.1(3) . . ?
C125 C124 C123 120.3(3) . . ?
C124 C125 C126 120.6(3) . . ?
C125 C126 C121 119.4(3) . . ?
C132 C131 C136 119.1(2) . . ?
C132 C131 P 121.4(2) . . ?
C136 C131 P 119.5(2) . . ?
C131 C132 C133 120.0(3) . . ?
C134 C133 C132 120.5(3) . . ?
C133 C134 C135 120.1(3) . . ?
C134 C135 C136 120.3(3) . . ?
C135 C136 C131 120.0(3) . . ?
C146 C141 C142 119.5(3) . . ?
C146 C141 P 120.2(2) . . ?
C142 C141 P 120.2(2) . . ?
C143 C142 C141 119.8(3) . . ?
C144 C143 C142 119.7(3) . . ?
C145 C144 C143 120.9(3) . . ?
C144 C145 C146 120.3(3) . . ?
C145 C146 C141 119.7(3) . . ?
C3S O1S C2S 103.6(3) . . ?
C2S C1S C4S 103.0(3) . . ?
O1S C2S C1S 105.9(3) . . ?
O1S C3S C4S 104.9(3) . . ?
C3S C4S C1S 104.8(3) . . ?

loop_
_geom_bond_atom_site_label_1
_geom_bond_atom_site_label_2
_geom_bond_distance
_geom_bond_site_symmetry_2
_geom_bond_publ_flag
Rh1 C1 1.934(3) . ?
Rh1 C12B 1.994(2) . ?
Rh1 C14B 2.086(2) . ?
Rh1 N1 2.177(2) . ?
Rh1 N2 2.222(2) . ?
Rh1 Rh4 2.9123(5) . ?
Rh1 Rh3 2.9360(4) . ?
Rh1 Rh2 2.9892(4) . ?
Rh2 C2 1.867(3) . ?
Rh2 C12B 2.005(3) . ?
Rh2 C24B 2.075(3) . ?
Rh2 C23B 2.134(3) . ?
Rh2 Rh4 2.6822(6) . ?
Rh2 Rh3 2.7047(4) . ?
Rh2 Rh5 3.0513(5) . ?
Rh3 C3 1.887(3) . ?
Rh3 C35B 1.989(3) . ?
Rh3 C23B 2.070(3) . ?
Rh3 C34B 2.081(3) . ?
Rh3 Rh4 2.7295(6) . ?
Rh3 Rh5 2.9565(5) . ?
Rh4 C4 1.870(3) . ?
Rh4 C14B 1.971(3) . ?
Rh4 C24B 2.102(3) . ?
Rh4 C34B 2.121(3) . ?
Rh4 Rh5 2.9687(5) . ?
Rh5 C53 1.909(3) . ?
Rh5 C52 1.926(3) . ?
Rh5 C51 1.932(4) . ?
Rh5 C35B 2.074(3) . ?
C1 O1 1.132(3) . ?
C2 O2 1.135(3) . ?
C3 O3 1.142(3) . ?
C4 O4 1.138(3) . ?
C51 O51 1.141(4) . ?
C52 O52 1.140(4) . ?
C53 O53 1.152(3) . ?
C12B O12B 1.181(3) . ?
C14B O14B 1.183(3) . ?
C23B O23B 1.163(3) . ?
C24B O24B 1.172(3) . ?
C34B O34B 1.157(3) . ?
C35B O35B 1.177(3) . ?
N1 C1N 1.456(4) . ?
C1N C2N 1.456(4) . ?
C2N N2 1.464(4) . ?
P C141 1.790(3) . ?
P C111 1.795(2) . ?
P C131 1.803(3) . ?
P C121 1.804(3) . ?
C111 C116 1.386(3) . ?
C111 C112 1.400(4) . ?
C112 C113 1.379(4) . ?
C113 C114 1.372(4) . ?
C114 C115 1.367(4) . ?
C115 C116 1.392(4) . ?
C121 C126 1.392(3) . ?
C121 C122 1.394(3) . ?
C122 C123 1.386(3) . ?
C123 C124 1.376(4) . ?
C124 C125 1.376(4) . ?
C125 C126 1.390(4) . ?
C131 C132 1.383(3) . ?
C131 C136 1.390(3) . ?
C132 C133 1.384(4) . ?
C133 C134 1.362(4) . ?
C134 C135 1.371(4) . ?
C135 C136 1.381(4) . ?
C141 C146 1.388(3) . ?
C141 C142 1.391(4) . ?
C142 C143 1.374(4) . ?
C143 C144 1.374(4) . ?
C144 C145 1.358(4) . ?
C145 C146 1.375(4) . ?
O1S C3S 1.400(4) . ?
O1S C2S 1.449(4) . ?
C1S C2S 1.484(4) . ?
C1S C4S 1.524(5) . ?
C3S C4S 1.481(5) . ?
